data_7234236
loop_
_publ_author_name
'Pan, Xiang'
'Wang, Xiuli'
'Wang, Xiang'
'Li, Yan'
'Liu, Guocheng'
'Lin, Hongyan'

_publ_section_title
;
 Various types of isopolymolybdate-based metal--organic complexes formed
 in different conditions: synthesis, structures, luminescence,
 electrochemical, and photocatalytic performances
;
_journal_issue 42
_journal_name_full CrystEngComm
_journal_page_first 6472
_journal_paper_doi 10.1039/C9CE01394F
_journal_volume 21
_journal_year 2019
_chemical_formula_sum 'C14 H18 Mo4 N6 O18 Zn'
_chemical_formula_weight 1007.47
_space_group_crystal_system triclinic
_space_group_IT_number 2
_space_group_name_Hall '-P 1'
_space_group_name_H-M_alt 'P -1'
_symmetry_space_group_name_Hall '-P 1'
_symmetry_space_group_name_H-M 'P -1'
_atom_sites_solution_hydrogens mixed
_audit_creation_method SHELXL-2014/7
_audit_update_record
;
2019-07-13 deposited with the CCDC.    2019-09-25 downloaded from the CCDC.
;
_cell_angle_alpha 105.595(3)
_cell_angle_beta 101.843(2)
_cell_angle_gamma 104.487(2)
_cell_formula_units_Z 2
_cell_length_a 8.1287(11)
_cell_length_b 11.5708(16)
_cell_length_c 15.695(2)
_cell_measurement_reflns_used 2446
_cell_measurement_temperature 296(2)
_cell_measurement_theta_max 28.510
_cell_measurement_theta_min 1.931
_cell_volume 1316.6(3)
_computing_cell_refinement 'Bruker XSCANS'
_computing_data_collection 'Bruker XSCANS'
_computing_data_reduction 'Bruker SHELXTL'
_computing_molecular_graphics 'Bruker SHELXTL'
_computing_publication_material 'Bruker SHELXTL'
_computing_structure_refinement 'SHELXL-2014/7 (Sheldrick, 2014)'
_computing_structure_solution 'Bruker SHELXTL'
_diffrn_ambient_temperature 293(2)
_diffrn_measured_fraction_theta_full 1.000
_diffrn_measured_fraction_theta_max 0.988
_diffrn_measurement_device_type 'sealed tube'
_diffrn_measurement_method graphite
_diffrn_radiation_type MoK\a
_diffrn_radiation_wavelength 0.71073
_diffrn_reflns_av_R_equivalents 0.0269
_diffrn_reflns_av_unetI/netI 0.0580
_diffrn_reflns_Laue_measured_fraction_full 1.000
_diffrn_reflns_Laue_measured_fraction_max 0.988
_diffrn_reflns_limit_h_max 10
_diffrn_reflns_limit_h_min -10
_diffrn_reflns_limit_k_max 15
_diffrn_reflns_limit_k_min -11
_diffrn_reflns_limit_l_max 20
_diffrn_reflns_limit_l_min -21
_diffrn_reflns_number 9924
_diffrn_reflns_point_group_measured_fraction_full 1.000
_diffrn_reflns_point_group_measured_fraction_max 0.988
_diffrn_reflns_theta_full 25.242
_diffrn_reflns_theta_max 28.510
_diffrn_reflns_theta_min 1.931
_exptl_absorpt_coefficient_mu 2.846
_exptl_crystal_colour colourless
_exptl_crystal_density_diffrn 2.541
_exptl_crystal_description block
_exptl_crystal_F_000 972
_exptl_crystal_size_max 0.150
_exptl_crystal_size_mid 0.130
_exptl_crystal_size_min 0.110
_exptl_transmission_factor_max 0.745
_exptl_transmission_factor_min 0.675
_refine_diff_density_max 0.730
_refine_diff_density_min -0.865
_refine_diff_density_rms 0.165
_refine_ls_extinction_method none
_refine_ls_goodness_of_fit_ref 1.013
_refine_ls_hydrogen_treatment constr
_refine_ls_matrix_type full
_refine_ls_number_parameters 388
_refine_ls_number_reflns 6608
_refine_ls_number_restraints 0
_refine_ls_restrained_S_all 1.013
_refine_ls_R_factor_all 0.0554
_refine_ls_R_factor_gt 0.0361
_refine_ls_shift/su_max 0.000
_refine_ls_shift/su_mean 0.000
_refine_ls_structure_factor_coef Fsqd
_refine_ls_weighting_details 'w=1/[\s^2^(Fo^2^)+(0.0314P)^2^] where P=(Fo^2^+2Fc^2^)/3'
_refine_ls_weighting_scheme calc
_refine_ls_wR_factor_gt 0.0729
_refine_ls_wR_factor_ref 0.0811
_reflns_Friedel_coverage 0.000
_reflns_number_gt 5077
_reflns_number_total 6608
_reflns_threshold_expression 'I > 2\s(I)'
_cod_data_source_file c9ce01394f2.cif
_cod_data_source_block 3
_cod_depositor_comments 'Adding full bibliography for 7234233--7234237.cif.'
_cod_original_cell_volume 1316.5(3)
_cod_database_code 7234236
_shelx_shelxl_version_number 2014/7
_shelx_space_group_comment
;
The symmetry employed for this shelxl refinement is uniquely defined
by the following loop, which should always be used as a source of
symmetry information in preference to the above space-group names.
They are only intended as comments.
;
_shelx_estimated_absorpt_t_min 0.675
_shelx_estimated_absorpt_t_max 0.745

loop_
_space_group_symop_operation_xyz
'x, y, z'
'-x, -y, -z'

loop_
_atom_site_label
_atom_site_type_symbol
_atom_site_fract_x
_atom_site_fract_y
_atom_site_fract_z
_atom_site_U_iso_or_equiv
_atom_site_adp_type
_atom_site_occupancy
_atom_site_site_symmetry_order
_atom_site_calc_flag
_atom_site_refinement_flags_posn
_atom_site_refinement_flags_adp
Mo1 Mo -0.54009(5) -0.46827(4) -0.31661(3) 0.01270(9) Uani 1 1 d . .
Zn1 Zn 0.32004(8) 0.03023(6) 0.12974(4) 0.02733(15) Uani 1 1 d . .
O1 O 0.1277(5) -0.1443(3) 0.1047(2) 0.0306(9) Uani 1 1 d . .
N1 N 0.3847(5) 0.0018(4) 0.2549(3) 0.0245(9) Uani 1 1 d . .
C1 C 0.5151(7) -0.0243(5) 0.3839(4) 0.0306(12) Uani 1 1 d . .
H1A H 0.5939 -0.0074 0.4413 0.037 Uiso 1 1 calc R U
O1W O 0.2638(5) -0.0275(3) -0.0109(2) 0.0324(9) Uani 1 1 d . .
H1WA H 0.3221 -0.0625 -0.0427 0.039 Uiso 1 1 d R U
H1WB H 0.1576 -0.0505 -0.0451 0.039 Uiso 1 1 d R U
Mo2 Mo 0.00186(5) -0.35089(4) -0.49331(3) 0.01259(9) Uani 1 1 d . .
O2 O -0.5325(5) -0.8547(3) -0.0667(3) 0.0397(10) Uani 1 1 d . .
C2 C 0.2985(6) -0.1147(4) 0.2538(3) 0.0213(10) Uani 1 1 d . .
N2 N 0.5151(5) 0.0535(4) 0.3350(3) 0.0251(9) Uani 1 1 d . .
H2A H 0.5903 0.1286 0.3528 0.030 Uiso 1 1 calc R U
O2W O 0.5777(4) 0.1341(3) 0.1511(2) 0.0293(8) Uani 1 1 d . .
H2WA H 0.6370 0.2125 0.1691 0.035 Uiso 1 1 d R U
Mo3 Mo -0.13220(5) -0.44489(4) -0.32191(3) 0.01255(9) Uani 1 1 d . .
O3 O -0.5492(4) -0.5920(3) -0.2765(2) 0.0235(8) Uani 1 1 d . .
N3 N 0.0527(5) -0.3028(4) 0.1636(3) 0.0216(9) Uani 1 1 d . .
H3A H 0.0799 -0.3230 0.2123 0.026 Uiso 1 1 calc R U
C3 C 0.1514(6) -0.1901(5) 0.1684(3) 0.0234(11) Uani 1 1 d . .
O3W O 0.1742(5) 0.1466(4) 0.1360(3) 0.0423(10) Uani 1 1 d . .
H3WB H 0.1655 0.2046 0.1798 0.051 Uiso 1 1 d R U
Mo4 Mo -0.39466(5) -0.34237(3) -0.47942(3) 0.01137(9) Uani 1 1 d . .
O4 O -0.6223(4) -0.3731(3) -0.2467(2) 0.0230(7) Uani 1 1 d . .
N4 N -0.5049(5) -0.6901(4) -0.1226(3) 0.0227(9) Uani 1 1 d . .
H4A H -0.5446 -0.6705 -0.1700 0.027 Uiso 1 1 calc R U
C4 C -0.0912(6) -0.3947(4) 0.0899(3) 0.0209(10) Uani 1 1 d . .
O5 O -0.4061(4) -0.5289(3) -0.4260(2) 0.0123(6) Uani 1 1 d . .
N5 N -0.9376(5) -1.0578(4) -0.2994(3) 0.0288(10) Uani 1 1 d . .
H5A H -1.0060 -1.1354 -0.3221 0.035 Uiso 1 1 calc R U
C5 C -0.1920(6) -0.4942(5) 0.1095(3) 0.0254(11) Uani 1 1 d . .
H5B H -0.1678 -0.4939 0.1701 0.030 Uiso 1 1 calc R U
O6 O -0.2867(4) -0.3755(3) -0.2605(2) 0.0161(7) Uani 1 1 d . .
C6 C -0.3274(6) -0.5938(5) 0.0415(3) 0.0247(11) Uani 1 1 d . .
H6B H -0.3926 -0.6607 0.0557 0.030 Uiso 1 1 calc R U
N6 N -0.8029(5) -1.0109(4) -0.2204(3) 0.0264(9) Uani 1 1 d . .
O7 O -0.4830(4) -0.3129(3) -0.3865(2) 0.0158(6) Uani 1 1 d . .
C7 C -0.3648(6) -0.5925(4) -0.0486(3) 0.0208(10) Uani 1 1 d . .
O8 O -0.3736(4) -0.2122(3) -0.5105(2) 0.0225(7) Uani 1 1 d . .
C8 C -0.2660(7) -0.4928(5) -0.0687(4) 0.0286(12) Uani 1 1 d . .
H8A H -0.2907 -0.4926 -0.1292 0.034 Uiso 1 1 calc R U
O9 O -0.2788(4) -0.4470(3) -0.5685(2) 0.0145(6) Uani 1 1 d . .
C9 C -0.1316(7) -0.3939(5) -0.0001(3) 0.0269(12) Uani 1 1 d . .
H9A H -0.0677 -0.3263 -0.0141 0.032 Uiso 1 1 calc R U
C10 C -0.5825(6) -0.8098(4) -0.1266(3) 0.0224(10) Uani 1 1 d . .
O10 O -0.1479(4) -0.3083(3) -0.4064(2) 0.0140(6) Uani 1 1 d . .
O11 O -0.1456(4) -0.5759(3) -0.2900(2) 0.0228(7) Uani 1 1 d . .
C11 C -0.7347(6) -0.8877(4) -0.2100(3) 0.0191(10) Uani 1 1 d . .
O12 O 0.0564(4) -0.3323(3) -0.2470(2) 0.0226(7) Uani 1 1 d . .
C12 C -0.9535(7) -0.9704(5) -0.3387(4) 0.0337(13) Uani 1 1 d . .
H12A H -1.0366 -0.9833 -0.3937 0.040 Uiso 1 1 calc R U
O13 O 0.1916(4) -0.2741(3) -0.4038(2) 0.0219(7) Uani 1 1 d . .
C13 C 0.3756(7) -0.1353(5) 0.3333(4) 0.0313(12) Uani 1 1 d . .
H13A H 0.3413 -0.2077 0.3492 0.038 Uiso 1 1 calc R U
O14 O 0.0539(4) -0.4900(3) -0.5686(2) 0.0145(6) Uani 1 1 d . .
C14 C -0.8243(6) -0.8579(5) -0.2826(4) 0.0292(12) Uani 1 1 d . .
H14A H -0.8018 -0.7796 -0.2912 0.035 Uiso 1 1 calc R U
O15 O 0.0083(4) -0.2500(3) -0.5541(2) 0.0269(8) Uani 1 1 d . .

loop_
_atom_site_aniso_label
_atom_site_aniso_U_11
_atom_site_aniso_U_22
_atom_site_aniso_U_33
_atom_site_aniso_U_23
_atom_site_aniso_U_13
_atom_site_aniso_U_12
Mo1 0.01011(18) 0.01469(19) 0.01156(19) 0.00338(15) 0.00225(14) 0.00296(15)
Zn1 0.0315(3) 0.0205(3) 0.0250(3) 0.0096(3) 0.0042(3) 0.0012(3)
O1 0.034(2) 0.0221(19) 0.0226(19) 0.0118(16) -0.0038(16) -0.0068(16)
N1 0.026(2) 0.017(2) 0.021(2) 0.0037(18) 0.0021(18) -0.0019(18)
C1 0.029(3) 0.026(3) 0.027(3) 0.004(2) 0.000(2) 0.004(2)
O1W 0.035(2) 0.037(2) 0.026(2) 0.0095(18) 0.0103(17) 0.0133(18)
Mo2 0.00909(17) 0.00927(17) 0.0182(2) 0.00341(15) 0.00425(15) 0.00197(14)
O2 0.048(2) 0.0216(19) 0.034(2) 0.0136(18) -0.0078(19) -0.0046(18)
C2 0.018(2) 0.017(2) 0.023(3) 0.004(2) 0.006(2) 0.0008(19)
N2 0.026(2) 0.016(2) 0.019(2) -0.0030(17) 0.0025(18) -0.0051(18)
O2W 0.030(2) 0.0184(18) 0.031(2) 0.0057(16) 0.0077(17) -0.0020(16)
Mo3 0.01006(18) 0.01418(19) 0.01258(19) 0.00422(15) 0.00170(14) 0.00418(15)
O3 0.0241(18) 0.0209(18) 0.0244(19) 0.0138(15) 0.0011(15) 0.0036(15)
N3 0.024(2) 0.018(2) 0.016(2) 0.0084(17) -0.0050(17) 0.0001(17)
C3 0.021(2) 0.018(2) 0.025(3) 0.005(2) 0.001(2) 0.003(2)
O3W 0.040(2) 0.029(2) 0.047(3) -0.001(2) 0.005(2) 0.0127(19)
Mo4 0.00925(17) 0.00971(17) 0.01352(19) 0.00247(14) 0.00170(14) 0.00323(14)
O4 0.0167(16) 0.0283(19) 0.0202(18) 0.0026(15) 0.0041(14) 0.0080(15)
N4 0.025(2) 0.019(2) 0.018(2) 0.0068(18) -0.0016(17) 0.0021(18)
C4 0.022(2) 0.014(2) 0.020(2) 0.006(2) -0.001(2) -0.001(2)
O5 0.0069(13) 0.0160(15) 0.0125(15) 0.0040(13) 0.0012(12) 0.0033(12)
N5 0.026(2) 0.014(2) 0.029(2) -0.0047(18) 0.0011(19) -0.0041(18)
C5 0.029(3) 0.023(3) 0.014(2) 0.006(2) 0.000(2) -0.002(2)
O6 0.0121(15) 0.0189(16) 0.0127(16) -0.0001(13) 0.0008(12) 0.0052(13)
C6 0.029(3) 0.017(2) 0.023(3) 0.010(2) 0.003(2) -0.002(2)
N6 0.028(2) 0.014(2) 0.025(2) -0.0011(18) 0.0024(19) -0.0002(18)
O7 0.0155(15) 0.0169(16) 0.0173(17) 0.0049(13) 0.0067(13) 0.0084(13)
C7 0.019(2) 0.014(2) 0.021(3) 0.0027(19) -0.0026(19) 0.0002(19)
O8 0.0255(18) 0.0173(17) 0.0269(19) 0.0103(15) 0.0082(15) 0.0073(14)
C8 0.034(3) 0.023(3) 0.019(3) 0.011(2) -0.003(2) -0.003(2)
O9 0.0113(14) 0.0148(15) 0.0138(16) 0.0013(13) 0.0011(12) 0.0044(12)
C9 0.030(3) 0.020(3) 0.023(3) 0.011(2) 0.002(2) -0.004(2)
C10 0.023(2) 0.015(2) 0.024(3) 0.008(2) 0.004(2) -0.002(2)
O10 0.0088(14) 0.0120(15) 0.0157(16) -0.0001(13) -0.0003(12) 0.0026(12)
O11 0.0246(17) 0.0217(18) 0.0273(19) 0.0134(16) 0.0076(15) 0.0105(15)
C11 0.018(2) 0.016(2) 0.022(3) 0.006(2) 0.0052(19) 0.0041(19)
O12 0.0136(16) 0.0237(18) 0.0261(19) 0.0053(15) 0.0027(14) 0.0045(14)
C12 0.031(3) 0.027(3) 0.027(3) 0.001(2) -0.006(2) 0.003(2)
O13 0.0093(15) 0.0160(16) 0.032(2) -0.0008(15) 0.0020(14) 0.0026(13)
C13 0.031(3) 0.023(3) 0.026(3) 0.009(2) -0.004(2) -0.006(2)
O14 0.0126(15) 0.0139(15) 0.0173(16) 0.0055(13) 0.0046(13) 0.0044(12)
C14 0.028(3) 0.018(3) 0.029(3) 0.006(2) 0.000(2) -0.004(2)
O15 0.0276(19) 0.0194(18) 0.038(2) 0.0158(17) 0.0113(17) 0.0074(15)

loop_
_atom_type_symbol
_atom_type_description
_atom_type_scat_dispersion_real
_atom_type_scat_dispersion_imag
_atom_type_scat_source
C C 0.0033 0.0016 'International Tables Vol C Tables 4.2.6.8 and 6.1.1.4'
H H 0.0000 0.0000 'International Tables Vol C Tables 4.2.6.8 and 6.1.1.4'
N N 0.0061 0.0033 'International Tables Vol C Tables 4.2.6.8 and 6.1.1.4'
O O 0.0106 0.0060 'International Tables Vol C Tables 4.2.6.8 and 6.1.1.4'
Zn Zn 0.2839 1.4301 'International Tables Vol C Tables 4.2.6.8 and 6.1.1.4'
Mo Mo -1.6832 0.6857 'International Tables Vol C Tables 4.2.6.8 and 6.1.1.4'

loop_
_geom_angle_atom_site_label_1
_geom_angle_atom_site_label_2
_geom_angle_atom_site_label_3
_geom_angle
_geom_angle_site_symmetry_1
_geom_angle_site_symmetry_3
O4 Mo1 O3 104.35(16) . .
O4 Mo1 O9 106.65(14) . 2_444
O3 Mo1 O9 99.45(14) . 2_444
O4 Mo1 O6 99.30(14) . .
O3 Mo1 O6 98.15(14) . .
O9 Mo1 O6 143.71(13) 2_444 .
O4 Mo1 O5 158.07(14) . .
O3 Mo1 O5 97.28(14) . .
O9 Mo1 O5 72.71(11) 2_444 .
O6 Mo1 O5 73.76(11) . .
O4 Mo1 O7 87.43(13) . .
O3 Mo1 O7 167.55(13) . .
O9 Mo1 O7 80.59(12) 2_444 .
O6 Mo1 O7 75.61(11) . .
O5 Mo1 O7 70.75(10) . .
O4 Mo1 Mo4 146.06(11) . 2_444
O3 Mo1 Mo4 89.06(12) . 2_444
O9 Mo1 Mo4 39.66(9) 2_444 2_444
O6 Mo1 Mo4 109.62(9) . 2_444
O5 Mo1 Mo4 36.02(7) . 2_444
O7 Mo1 Mo4 83.08(8) . 2_444
O3W Zn1 O1W 94.64(15) . .
O3W Zn1 O2W 108.45(15) . .
O1W Zn1 O2W 93.57(14) . .
O3W Zn1 N1 109.55(17) . .
O1W Zn1 N1 152.26(16) . .
O2W Zn1 N1 91.47(15) . .
O3W Zn1 O1 101.60(15) . .
O1W Zn1 O1 84.29(14) . .
O2W Zn1 O1 149.94(15) . .
N1 Zn1 O1 77.87(14) . .
C3 O1 Zn1 114.4(3) . .
N2 N1 C2 105.0(4) . .
N2 N1 Zn1 138.5(3) . .
C2 N1 Zn1 114.5(3) . .
N2 C1 C13 107.1(5) . .
O15 Mo2 O13 102.25(16) . .
O15 Mo2 O14 103.85(15) . .
O13 Mo2 O14 103.59(13) . .
O15 Mo2 O10 106.67(14) . .
O13 Mo2 O10 90.60(13) . .
O14 Mo2 O10 142.59(12) . .
O15 Mo2 O9 89.35(14) . .
O13 Mo2 O9 160.42(14) . .
O14 Mo2 O9 88.59(12) . .
O10 Mo2 O9 70.81(11) . .
O15 Mo2 O14 169.61(14) . 2_544
O13 Mo2 O14 88.14(13) . 2_544
O14 Mo2 O14 73.13(13) . 2_544
O10 Mo2 O14 72.95(11) . 2_544
O9 Mo2 O14 80.70(11) . 2_544
N1 C2 C13 110.8(4) . .
N1 C2 C3 113.6(4) . .
C13 C2 C3 135.6(5) . .
C1 N2 N1 112.4(4) . .
O12 Mo3 O11 105.35(16) . .
O12 Mo3 O6 94.15(14) . .
O11 Mo3 O6 100.77(14) . .
O12 Mo3 O14 102.34(14) . 2_544
O11 Mo3 O14 94.59(14) . 2_544
O6 Mo3 O14 153.63(12) . 2_544
O12 Mo3 O5 158.44(13) . .
O11 Mo3 O5 94.70(13) . .
O6 Mo3 O5 74.03(11) . .
O14 Mo3 O5 83.52(11) 2_544 .
O12 Mo3 O10 87.75(13) . .
O11 Mo3 O10 164.04(14) . .
O6 Mo3 O10 87.05(11) . .
O14 Mo3 O10 73.36(11) 2_544 .
O5 Mo3 O10 73.93(10) . .
C3 N3 C4 129.2(4) . .
O1 C3 N3 123.9(4) . .
O1 C3 C2 118.4(4) . .
N3 C3 C2 117.7(4) . .
O8 Mo4 O7 104.44(15) . .
O8 Mo4 O5 104.87(14) . 2_444
O7 Mo4 O5 101.28(13) . 2_444
O8 Mo4 O10 101.19(14) . .
O7 Mo4 O10 97.10(13) . .
O5 Mo4 O10 142.99(12) 2_444 .
O8 Mo4 O9 101.81(14) . .
O7 Mo4 O9 153.39(13) . .
O5 Mo4 O9 75.86(12) 2_444 .
O10 Mo4 O9 73.41(11) . .
O8 Mo4 O5 176.27(13) . .
O7 Mo4 O5 75.51(12) . .
O5 Mo4 O5 78.73(12) 2_444 .
O10 Mo4 O5 75.17(11) . .
O9 Mo4 O5 78.01(10) . .
O8 Mo4 Mo1 94.98(12) . 2_444
O7 Mo4 Mo1 144.32(10) . 2_444
O5 Mo4 Mo1 44.09(8) 2_444 2_444
O10 Mo4 Mo1 108.27(9) . 2_444
O9 Mo4 Mo1 34.87(8) . 2_444
O5 Mo4 Mo1 86.98(7) . 2_444
C10 N4 C7 127.4(4) . .
C5 C4 C9 118.8(4) . .
C5 C4 N3 116.8(4) . .
C9 C4 N3 124.3(4) . .
Mo4 O5 Mo1 99.89(11) 2_444 .
Mo4 O5 Mo3 156.91(15) 2_444 .
Mo1 O5 Mo3 92.68(11) . .
Mo4 O5 Mo4 101.27(11) 2_444 .
Mo1 O5 Mo4 95.19(10) . .
Mo3 O5 Mo4 96.74(10) . .
C12 N5 N6 112.6(4) . .
C6 C5 C4 121.7(4) . .
Mo3 O6 Mo1 115.09(15) . .
C5 C6 C7 118.8(4) . .
C11 N6 N5 104.1(4) . .
Mo4 O7 Mo1 118.31(15) . .
C8 C7 C6 119.9(4) . .
C8 C7 N4 117.6(4) . .
C6 C7 N4 122.5(4) . .
C9 C8 C7 120.6(5) . .
Mo1 O9 Mo4 105.47(13) 2_444 .
Mo1 O9 Mo2 149.08(16) 2_444 .
Mo4 O9 Mo2 100.08(12) . .
C8 C9 C4 120.1(4) . .
O2 C10 N4 123.9(5) . .
O2 C10 C11 120.9(4) . .
N4 C10 C11 115.2(4) . .
Mo4 O10 Mo2 109.95(14) . .
Mo4 O10 Mo3 111.69(13) . .
Mo2 O10 Mo3 103.02(12) . .
N6 C11 C14 111.6(4) . .
N6 C11 C10 116.4(4) . .
C14 C11 C10 132.0(4) . .
N5 C12 C14 107.3(5) . .
C1 C13 C2 104.7(5) . .
Mo2 O14 Mo3 146.44(16) . 2_544
Mo2 O14 Mo2 106.87(13) . 2_544
Mo3 O14 Mo2 106.67(13) 2_544 2_544
C12 C14 C11 104.4(5) . .

loop_
_geom_bond_atom_site_label_1
_geom_bond_atom_site_label_2
_geom_bond_distance
_geom_bond_site_symmetry_2
Mo1 O4 1.698(3) .
Mo1 O3 1.704(3) .
Mo1 O9 1.902(3) 2_444
Mo1 O6 1.952(3) .
Mo1 O5 2.265(3) .
Mo1 O7 2.346(3) .
Mo1 Mo4 3.2062(7) 2_444
Zn1 O3W 2.001(4) .
Zn1 O1W 2.041(3) .
Zn1 O2W 2.044(3) .
Zn1 N1 2.063(4) .
Zn1 O1 2.102(3) .
O1 C3 1.255(6) .
N1 N2 1.339(5) .
N1 C2 1.348(6) .
C1 N2 1.331(6) .
C1 C13 1.386(7) .
Mo2 O15 1.693(3) .
Mo2 O13 1.702(3) .
Mo2 O14 1.920(3) .
Mo2 O10 2.051(3) .
Mo2 O9 2.180(3) .
Mo2 O14 2.294(3) 2_544
O2 C10 1.237(6) .
C2 C13 1.386(7) .
C2 C3 1.476(6) .
Mo3 O12 1.693(3) .
Mo3 O11 1.705(3) .
Mo3 O6 1.933(3) .
Mo3 O14 1.980(3) 2_544
Mo3 O5 2.267(3) .
Mo3 O10 2.331(3) .
N3 C3 1.322(6) .
N3 C4 1.413(6) .
Mo4 O8 1.684(3) .
Mo4 O7 1.744(3) .
Mo4 O5 1.914(3) 2_444
Mo4 O10 1.977(3) .
Mo4 O9 2.123(3) .
Mo4 O5 2.505(3) .
Mo4 Mo1 3.2062(7) 2_444
N4 C10 1.349(6) .
N4 C7 1.424(6) .
C4 C5 1.383(6) .
C4 C9 1.387(6) .
O5 Mo4 1.914(3) 2_444
N5 C12 1.336(7) .
N5 N6 1.347(5) .
C5 C6 1.379(6) .
C6 C7 1.389(6) .
N6 C11 1.344(6) .
C7 C8 1.384(6) .
C8 C9 1.376(7) .
O9 Mo1 1.902(3) 2_444
C10 C11 1.483(6) .
C11 C14 1.395(7) .
C12 C14 1.376(7) .
O14 Mo3 1.980(3) 2_544
O14 Mo2 2.294(3) 2_544
